data_7209475
loop_
_publ_author_name
'Schaefer, H.'
'Weiss, A.'

_publ_section_title
;
 Zur Kenntnis von Bortetrathiophosphat B P S4
;
_journal_name_full
;
Zeitschrift fuer Naturforschung, Teil B. Anorganische Chemie, Organische
 Chemie (2,1947-32,1977)
;
_journal_page_first 81
_journal_page_last 82
_journal_volume 18
_journal_year 1963
_chemical_formula_sum 'B P S4'
_chemical_name_systematic 'B (P S4)'
_space_group_IT_number 23
_symmetry_space_group_name_Hall 'I 2 2'
_symmetry_space_group_name_H-M 'I 2 2 2'
_cell_angle_alpha 90
_cell_angle_beta 90
_cell_angle_gamma 90
_cell_formula_units_Z 2
_cell_length_a 5.6
_cell_length_b 5.25
_cell_length_c 9.04
_cell_volume 265.776
_citation_journal_id_ASTM ZENBAX
_cod_data_source_file boron0-1_423.cif
_cod_data_source_block B1P1S4
_cod_original_formula_sum 'B1 P1 S4'
_cod_database_code 7209475

loop_
_symmetry_equiv_pos_as_xyz
x,y,z
-x,-y,z
x,-y,-z
-x,y,-z
x+1/2,y+1/2,z+1/2
-x+1/2,-y+1/2,z+1/2
x+1/2,-y+1/2,-z+1/2
-x+1/2,y+1/2,-z+1/2

loop_
_atom_site_label
_atom_site_type_symbol
_atom_site_fract_x
_atom_site_fract_y
_atom_site_fract_z
_atom_site_occupancy
_atom_site_U_iso_or_equiv
S1 S-2 0.2 0.29 0.115 1 0.0
B1 B+3 0 0.5 0 1 0.0
P1 P+5 0 0 0 1 0.0
